data_7223306
loop_
_publ_author_name
'Mahmoudi, Ghodrat'
'Bauz\'a, Antonio'
'Rodr\'iguez-Di\'eguez, Antonio'
'Garczarek, Piotr'
'Kaminsky, Werner'
'Frontera, Antonio'

_publ_section_title
;
 Synthesis, X-ray characterization, DFT calculations and Hirshfeld surface
 analysis studies of carbohydrazone based on Zn(ii) complexes
;
_journal_issue 1
_journal_name_full CrystEngComm
_journal_page_first 102
_journal_paper_doi 10.1039/C5CE01915J
_journal_volume 18
_journal_year 2016
_chemical_formula_sum 'C66 H64 Cl4 N24 O22 Zn4'
_chemical_formula_weight 1948.69
_chemical_name_systematic
; 
 ? 
;
_space_group_IT_number 14
_symmetry_cell_setting monoclinic
_symmetry_space_group_name_Hall '-P 2yn'
_symmetry_space_group_name_H-M 'P 1 21/n 1'
_atom_sites_solution_hydrogens geom
_atom_sites_solution_primary direct
_atom_sites_solution_secondary difmap
_audit_creation_method SHELXL-97
_audit_update_record
;
2015-09-21 deposited with the CCDC.
2015-11-18 downloaded from the CCDC.
;
_cell_angle_alpha 90.00
_cell_angle_beta 98.226(2)
_cell_angle_gamma 90.00
_cell_formula_units_Z 4
_cell_length_a 13.7479(7)
_cell_length_b 13.6207(7)
_cell_length_c 44.742(2)
_cell_measurement_reflns_used 7454
_cell_measurement_temperature 100(2)
_cell_measurement_theta_max 23.57
_cell_measurement_theta_min 2.22
_cell_volume 8292.0(7)
_computing_cell_refinement 'Bruker SAINT'
_computing_data_collection 'Bruker APEX2'
_computing_data_reduction 'Bruker SAINT'
_computing_molecular_graphics 'Bruker SHELXTL'
_computing_publication_material 'Bruker SHELXTL'
_computing_structure_refinement 'SHELXL-97 (Sheldrick, 2008)'
_computing_structure_solution 'SHELXS-97 (Sheldrick, 2008)'
_diffrn_ambient_temperature 100(2)
_diffrn_measured_fraction_theta_full 0.999
_diffrn_measured_fraction_theta_max 0.996
_diffrn_measurement_device_type 'Bruker APEX-II CCD'
_diffrn_measurement_method '\f and \w scans'
_diffrn_radiation_monochromator graphite
_diffrn_radiation_source 'fine-focus sealed tube'
_diffrn_radiation_type MoK\a
_diffrn_radiation_wavelength 0.71073
_diffrn_reflns_av_R_equivalents 0.1231
_diffrn_reflns_av_sigmaI/netI 0.1549
_diffrn_reflns_limit_h_max 21
_diffrn_reflns_limit_h_min -21
_diffrn_reflns_limit_k_max 20
_diffrn_reflns_limit_k_min -10
_diffrn_reflns_limit_l_max 68
_diffrn_reflns_limit_l_min -68
_diffrn_reflns_number 158280
_diffrn_reflns_theta_full 25.50
_diffrn_reflns_theta_max 33.20
_diffrn_reflns_theta_min 1.56
_exptl_absorpt_coefficient_mu 1.357
_exptl_absorpt_correction_T_max 0.9230
_exptl_absorpt_correction_T_min 0.8541
_exptl_absorpt_correction_type multi-scan
_exptl_absorpt_process_details SADABS
_exptl_crystal_colour yellow
_exptl_crystal_density_diffrn 1.561
_exptl_crystal_density_method 'not measured'
_exptl_crystal_description block
_exptl_crystal_F_000 3968
_exptl_crystal_size_max 0.12
_exptl_crystal_size_mid 0.10
_exptl_crystal_size_min 0.06
_platon_squeeze_details
;
Squeeze result sconsisten with 2 molecules of methanol solvent disordered
over multiple accessible voids in the asymmetric unit.  This is consistent
with the density map which showed partial occupancy of methanol is various
sites throughout the asymmetric unit.  The empirical formula was augmented
to include these removed molecules.

PLATON Reference : Spek, A.L. (2003). J. Appl. Cryst. 36, 7-13.
                     Spek, A.L. (2009). Acta Cryst. D65, 148-155.
;
_refine_diff_density_max 2.603
_refine_diff_density_min -1.819
_refine_diff_density_rms 0.148
_refine_ls_extinction_method none
_refine_ls_goodness_of_fit_ref 1.039
_refine_ls_hydrogen_treatment constr
_refine_ls_matrix_type full
_refine_ls_number_parameters 995
_refine_ls_number_reflns 31609
_refine_ls_number_restraints 100
_refine_ls_restrained_S_all 1.043
_refine_ls_R_factor_all 0.1466
_refine_ls_R_factor_gt 0.0716
_refine_ls_shift/su_max 0.001
_refine_ls_shift/su_mean 0.000
_refine_ls_structure_factor_coef Fsqd
_refine_ls_weighting_details 'calc w=1/[\s^2^(Fo^2^)+(0.0606P)^2^] where P=(Fo^2^+2Fc^2^)/3'
_refine_ls_weighting_scheme calc
_refine_ls_wR_factor_gt 0.1507
_refine_ls_wR_factor_ref 0.1675
_reflns_number_gt 15737
_reflns_number_total 31609
_reflns_threshold_expression >2sigma(I)
_cod_data_source_file c5ce01915j2.cif
_cod_data_source_block grat012s
_cod_depositor_comments
;
The following automatic conversions were performed:

'_symmetry_cell_setting' value 'Monoclinic' changed to 'monoclinic'
according to
/usr/data/users/saulius/crontab/automatic-downloads/rss-feeds/RSC/lib/dictionaries/cif_core.dic
dictionary named 'cif_core.dic' version 2.4.2 from 2011-04-26.

Automatic conversion script
Id: cif_fix_values 4268 2015-11-12 08:31:59Z antanas 

 Adding full bibliography for 7223305--7223309.cif.
;
_cod_original_sg_symbol_H-M P2(1)/n
_cod_database_code 7223306

loop_
_symmetry_equiv_pos_as_xyz
'x, y, z'
'-x+1/2, y+1/2, -z+1/2'
'-x, -y, -z'
'x-1/2, -y-1/2, z-1/2'

loop_
_atom_site_label
_atom_site_type_symbol
_atom_site_fract_x
_atom_site_fract_y
_atom_site_fract_z
_atom_site_U_iso_or_equiv
_atom_site_adp_type
_atom_site_occupancy
_atom_site_symmetry_multiplicity
_atom_site_calc_flag
_atom_site_refinement_flags
_atom_site_disorder_assembly
_atom_site_disorder_group
Zn1 Zn 0.27124(3) 0.51431(3) 0.131354(9) 0.01361(9) Uani 1 1 d . . .
Zn2 Zn 0.13033(3) 0.26177(3) 0.117767(9) 0.01401(9) Uani 1 1 d . . .
Zn3 Zn 0.39122(3) 0.13152(3) 0.120207(9) 0.01383(9) Uani 1 1 d . . .
Zn4 Zn 0.50937(3) 0.38706(3) 0.111983(9) 0.01508(10) Uani 1 1 d . . .
N1 N 0.3706(2) 0.6339(2) 0.14369(7) 0.0171(7) Uani 1 1 d . . .
N2 N 0.3228(2) 0.4947(2) 0.17734(7) 0.0139(6) Uani 1 1 d . . .
N3 N 0.2873(2) 0.4143(2) 0.19046(7) 0.0169(7) Uani 1 1 d . . .
N4 N 0.1977(2) 0.2737(2) 0.18420(7) 0.0157(6) Uani 1 1 d . . .
N5 N 0.1438(2) 0.2166(2) 0.16216(7) 0.0142(6) Uani 1 1 d . . .
N6 N 0.0533(2) 0.1226(2) 0.11560(7) 0.0175(7) Uani 1 1 d . . .
N7 N 0.0027(2) 0.3539(2) 0.11139(7) 0.0171(7) Uani 1 1 d . . .
N8 N 0.1066(2) 0.2944(2) 0.07149(7) 0.0161(6) Uani 1 1 d . . .
N9 N 0.1711(2) 0.2534(2) 0.05480(7) 0.0174(7) Uani 1 1 d . . .
N10 N 0.3116(2) 0.1667(2) 0.05504(7) 0.0168(7) Uani 1 1 d . . .
N11 N 0.3882(2) 0.1245(2) 0.07399(7) 0.0144(6) Uani 1 1 d . . .
N12 N 0.5259(2) 0.0561(2) 0.11458(7) 0.0169(7) Uani 1 1 d . . .
N13 N 0.3075(2) 0.0072(2) 0.13084(7) 0.0161(7) Uani 1 1 d . . .
N14 N 0.3938(2) 0.1340(2) 0.16760(7) 0.0151(6) Uani 1 1 d . . .
N15 N 0.4433(2) 0.2096(2) 0.18277(7) 0.0146(6) Uani 1 1 d . . .
N16 N 0.5273(2) 0.3530(2) 0.17849(7) 0.0149(6) Uani 1 1 d . . .
N17 N 0.5532(2) 0.4161(2) 0.15702(7) 0.0157(6) Uani 1 1 d . . .
N18 N 0.5796(2) 0.5288(2) 0.11203(7) 0.0170(7) Uani 1 1 d . . .
N19 N 0.6236(2) 0.3005(2) 0.09763(7) 0.0181(7) Uani 1 1 d . . .
N20 N 0.4660(2) 0.3723(2) 0.06622(7) 0.0167(6) Uani 1 1 d . . .
N21 N 0.3801(2) 0.4163(2) 0.05349(7) 0.0159(6) Uani 1 1 d . . .
N22 N 0.2479(2) 0.5027(2) 0.06446(7) 0.0186(7) Uani 1 1 d . . .
N23 N 0.2019(2) 0.5395(2) 0.08711(7) 0.0166(7) Uani 1 1 d . . .
N24 N 0.1358(2) 0.5877(2) 0.13630(7) 0.0189(7) Uani 1 1 d . . .
O1 O 0.21648(18) 0.37315(18) 0.14272(5) 0.0154(5) Uani 1 1 d . . .
O2 O 0.25702(18) 0.20757(18) 0.10052(5) 0.0146(5) Uani 1 1 d . . .
O3 O 0.46085(18) 0.26466(18) 0.13555(5) 0.0148(5) Uani 1 1 d . . .
O4 O 0.36325(18) 0.44903(19) 0.10353(5) 0.0151(5) Uani 1 1 d . . .
C1 C 0.4083(3) 0.6385(3) 0.17339(8) 0.0174(8) Uani 1 1 d . . .
C2 C 0.4690(3) 0.7154(3) 0.18482(10) 0.0242(9) Uani 1 1 d . . .
H2A H 0.4934 0.7185 0.2058 0.029 Uiso 1 1 calc R . .
C3 C 0.4937(3) 0.7880(3) 0.16517(10) 0.0279(10) Uani 1 1 d . . .
H3A H 0.5354 0.8409 0.1725 0.033 Uiso 1 1 calc R . .
C4 C 0.4567(3) 0.7818(3) 0.13503(10) 0.0255(9) Uani 1 1 d . . .
H4A H 0.4727 0.8301 0.1212 0.031 Uiso 1 1 calc R . .
C5 C 0.3953(3) 0.7033(3) 0.12515(9) 0.0199(8) Uani 1 1 d . . .
H5A H 0.3700 0.6991 0.1043 0.024 Uiso 1 1 calc R . .
C6 C 0.3794(3) 0.5579(3) 0.19229(9) 0.0183(8) Uani 1 1 d . . .
C7 C 0.4140(4) 0.5505(4) 0.22545(9) 0.0370(12) Uani 1 1 d . . .
H7A H 0.4378 0.4837 0.2304 0.055 Uiso 1 1 calc R . .
H7B H 0.3595 0.5654 0.2366 0.055 Uiso 1 1 calc R . .
H7C H 0.4675 0.5974 0.2311 0.055 Uiso 1 1 calc R . .
C8 C 0.2307(3) 0.3511(3) 0.17089(8) 0.0148(7) Uani 1 1 d . . .
C9 C 0.1002(3) 0.1389(3) 0.16940(8) 0.0148(7) Uani 1 1 d . . .
C10 C 0.0981(3) 0.1039(3) 0.20087(9) 0.0214(8) Uani 1 1 d . . .
H10A H 0.1392 0.1468 0.2150 0.032 Uiso 1 1 calc R . .
H10B H 0.1233 0.0366 0.2029 0.032 Uiso 1 1 calc R . .
H10C H 0.0303 0.1054 0.2053 0.032 Uiso 1 1 calc R . .
C11 C 0.0469(3) 0.0841(3) 0.14324(9) 0.0171(8) Uani 1 1 d . . .
C12 C -0.0054(3) -0.0010(3) 0.14642(10) 0.0232(9) Uani 1 1 d . . .
H12A H -0.0103 -0.0267 0.1659 0.028 Uiso 1 1 calc R . .
C13 C -0.0510(3) -0.0485(3) 0.12055(10) 0.0260(10) Uani 1 1 d . . .
H13A H -0.0873 -0.1072 0.1222 0.031 Uiso 1 1 calc R . .
C14 C -0.0429(3) -0.0096(3) 0.09269(10) 0.0260(9) Uani 1 1 d . . .
H14A H -0.0724 -0.0413 0.0748 0.031 Uiso 1 1 calc R . .
C15 C 0.0092(3) 0.0769(3) 0.09124(9) 0.0210(8) Uani 1 1 d . . .
H15A H 0.0135 0.1045 0.0720 0.025 Uiso 1 1 calc R . .
C16 C -0.0294(3) 0.3804(3) 0.08243(9) 0.0181(8) Uani 1 1 d . . .
C17 C -0.1112(3) 0.4385(3) 0.07525(9) 0.0229(9) Uani 1 1 d . . .
H17A H -0.1334 0.4556 0.0548 0.028 Uiso 1 1 calc R . .
C18 C -0.1612(3) 0.4723(3) 0.09823(10) 0.0258(9) Uani 1 1 d . . .
H18A H -0.2179 0.5124 0.0936 0.031 Uiso 1 1 calc R . .
C19 C -0.1279(3) 0.4471(3) 0.12757(10) 0.0228(9) Uani 1 1 d . . .
H19A H -0.1600 0.4703 0.1436 0.027 Uiso 1 1 calc R . .
C20 C -0.0457(3) 0.3863(3) 0.13322(9) 0.0194(8) Uani 1 1 d . . .
H20A H -0.0232 0.3672 0.1535 0.023 Uiso 1 1 calc R . .
C21 C 0.0298(3) 0.3414(3) 0.05968(8) 0.0173(8) Uani 1 1 d . . .
C22 C 0.0034(3) 0.3597(3) 0.02680(9) 0.0301(10) Uani 1 1 d . . .
H22A H 0.0631 0.3600 0.0172 0.045 Uiso 1 1 calc R . .
H22B H -0.0297 0.4234 0.0237 0.045 Uiso 1 1 calc R . .
H22C H -0.0408 0.3077 0.0179 0.045 Uiso 1 1 calc R . .
C23 C 0.2501(3) 0.2071(3) 0.07172(8) 0.0160(7) Uani 1 1 d . . .
C24 C 0.4554(3) 0.0775(3) 0.06275(8) 0.0167(8) Uani 1 1 d . . .
C25 C 0.4563(3) 0.0611(3) 0.02978(9) 0.0235(9) Uani 1 1 d . . .
H25A H 0.4010 0.0962 0.0182 0.035 Uiso 1 1 calc R . .
H25B H 0.4502 -0.0092 0.0253 0.035 Uiso 1 1 calc R . .
H25C H 0.5181 0.0857 0.0241 0.035 Uiso 1 1 calc R . .
C26 C 0.5341(3) 0.0364(3) 0.08548(8) 0.0162(8) Uani 1 1 d . . .
C27 C 0.6117(3) -0.0160(3) 0.07720(9) 0.0210(8) Uani 1 1 d . . .
H27A H 0.6152 -0.0302 0.0566 0.025 Uiso 1 1 calc R . .
C28 C 0.6849(3) -0.0475(3) 0.09985(10) 0.0241(9) Uani 1 1 d . . .
H28A H 0.7388 -0.0844 0.0948 0.029 Uiso 1 1 calc R . .
C29 C 0.6794(3) -0.0256(3) 0.12940(10) 0.0258(9) Uani 1 1 d . . .
H29A H 0.7299 -0.0453 0.1450 0.031 Uiso 1 1 calc R . .
C30 C 0.5971(3) 0.0267(3) 0.13596(9) 0.0205(8) Uani 1 1 d . . .
H30A H 0.5921 0.0416 0.1564 0.025 Uiso 1 1 calc R . .
C31 C 0.3021(3) -0.0091(3) 0.16032(8) 0.0152(7) Uani 1 1 d . . .
C32 C 0.2519(3) -0.0882(3) 0.16996(9) 0.0197(8) Uani 1 1 d . . .
H32A H 0.2511 -0.0994 0.1909 0.024 Uiso 1 1 calc R . .
C33 C 0.2026(3) -0.1508(3) 0.14852(9) 0.0227(9) Uani 1 1 d . . .
H33A H 0.1669 -0.2051 0.1547 0.027 Uiso 1 1 calc R . .
C34 C 0.2056(3) -0.1343(3) 0.11826(9) 0.0218(8) Uani 1 1 d . . .
H34A H 0.1711 -0.1756 0.1032 0.026 Uiso 1 1 calc R . .
C35 C 0.2602(3) -0.0556(3) 0.11048(9) 0.0198(8) Uani 1 1 d . . .
H35A H 0.2647 -0.0454 0.0897 0.024 Uiso 1 1 calc R . .
C36 C 0.3524(3) 0.0657(3) 0.18124(8) 0.0160(8) Uani 1 1 d . . .
C37 C 0.3512(3) 0.0645(3) 0.21455(8) 0.0211(8) Uani 1 1 d . . .
H37A H 0.3200 0.1246 0.2206 0.032 Uiso 1 1 calc R . .
H37B H 0.4188 0.0608 0.2250 0.032 Uiso 1 1 calc R . .
H37C H 0.3141 0.0073 0.2199 0.032 Uiso 1 1 calc R . .
C38 C 0.4774(3) 0.2794(3) 0.16413(8) 0.0138(7) Uani 1 1 d . . .
C39 C 0.6111(3) 0.4886(3) 0.16472(9) 0.0165(8) Uani 1 1 d . . .
C40 C 0.6607(3) 0.5081(3) 0.19616(9) 0.0286(10) Uani 1 1 d . . .
H40A H 0.6496 0.4526 0.2092 0.043 Uiso 1 1 calc R . .
H40B H 0.6336 0.5680 0.2039 0.043 Uiso 1 1 calc R . .
H40C H 0.7314 0.5164 0.1960 0.043 Uiso 1 1 calc R . .
C41 C 0.6272(3) 0.5550(3) 0.13913(9) 0.0176(8) Uani 1 1 d . . .
C42 C 0.6829(3) 0.6396(3) 0.14313(9) 0.0195(8) Uani 1 1 d . . .
H42A H 0.7178 0.6558 0.1624 0.023 Uiso 1 1 calc R . .
C43 C 0.6870(3) 0.6996(3) 0.11872(10) 0.0246(9) Uani 1 1 d . . .
H43A H 0.7256 0.7577 0.1210 0.030 Uiso 1 1 calc R . .
C44 C 0.6353(3) 0.6760(3) 0.09088(10) 0.0240(9) Uani 1 1 d . . .
H44A H 0.6350 0.7183 0.0740 0.029 Uiso 1 1 calc R . .
C45 C 0.5842(3) 0.5887(3) 0.08858(9) 0.0207(8) Uani 1 1 d . . .
H45A H 0.5505 0.5701 0.0694 0.025 Uiso 1 1 calc R . .
C46 C 0.6123(3) 0.2861(3) 0.06718(8) 0.0154(7) Uani 1 1 d . . .
C47 C 0.6826(3) 0.2349(3) 0.05414(9) 0.0229(9) Uani 1 1 d . . .
H47A H 0.6756 0.2270 0.0328 0.027 Uiso 1 1 calc R . .
C48 C 0.7631(3) 0.1953(3) 0.07231(9) 0.0230(9) Uani 1 1 d . . .
H48A H 0.8118 0.1605 0.0635 0.028 Uiso 1 1 calc R . .
C49 C 0.7722(3) 0.2067(3) 0.10296(10) 0.0228(9) Uani 1 1 d . . .
H49A H 0.8259 0.1786 0.1159 0.027 Uiso 1 1 calc R . .
C50 C 0.7000(3) 0.2608(3) 0.11470(9) 0.0203(8) Uani 1 1 d . . .
H50A H 0.7060 0.2694 0.1360 0.024 Uiso 1 1 calc R . .
C51 C 0.5212(3) 0.3287(3) 0.04949(9) 0.0171(8) Uani 1 1 d . . .
C52 C 0.4966(3) 0.3207(3) 0.01621(9) 0.0273(10) Uani 1 1 d . . .
H52A H 0.4331 0.2875 0.0112 0.041 Uiso 1 1 calc R . .
H52B H 0.5477 0.2828 0.0082 0.041 Uiso 1 1 calc R . .
H52C H 0.4927 0.3865 0.0073 0.041 Uiso 1 1 calc R . .
C53 C 0.3338(3) 0.4553(3) 0.07531(8) 0.0162(8) Uani 1 1 d . . .
C54 C 0.1232(3) 0.5906(3) 0.08211(8) 0.0162(8) Uani 1 1 d . . .
C55 C 0.0707(3) 0.6198(3) 0.05172(9) 0.0246(9) Uani 1 1 d . . .
H55A H 0.1050 0.5921 0.0359 0.037 Uiso 1 1 calc R . .
H55B H 0.0696 0.6916 0.0501 0.037 Uiso 1 1 calc R . .
H55C H 0.0032 0.5949 0.0493 0.037 Uiso 1 1 calc R . .
C56 C 0.0832(3) 0.6182(3) 0.11019(9) 0.0158(7) Uani 1 1 d . . .
C57 C -0.0042(3) 0.6684(3) 0.10970(10) 0.0229(9) Uani 1 1 d . . .
H57A H -0.0404 0.6893 0.0911 0.027 Uiso 1 1 calc R . .
C58 C -0.0386(3) 0.6880(3) 0.13688(10) 0.0250(9) Uani 1 1 d . . .
H58A H -0.0973 0.7245 0.1371 0.030 Uiso 1 1 calc R . .
C59 C 0.0139(3) 0.6538(3) 0.16351(10) 0.0231(9) Uani 1 1 d . . .
H59A H -0.0094 0.6640 0.1823 0.028 Uiso 1 1 calc R . .
C60 C 0.1007(3) 0.6045(3) 0.16225(9) 0.0196(8) Uani 1 1 d . . .
H60A H 0.1372 0.5815 0.1805 0.024 Uiso 1 1 calc R . .
Cl1 Cl 0.82650(8) 0.19343(10) 0.19686(3) 0.0376(3) Uani 1 1 d . . .
O5 O 0.8959(4) 0.2243(4) 0.17823(11) 0.0796(7) Uani 1 1 d . . .
O6 O 0.8709(4) 0.1626(4) 0.22589(11) 0.0796(7) Uani 1 1 d . . .
O7 O 0.7707(4) 0.2803(4) 0.20187(11) 0.0796(7) Uani 1 1 d . . .
O8 O 0.7652(4) 0.1239(4) 0.18340(11) 0.0796(7) Uani 1 1 d . . .
Cl2 Cl 0.13482(7) 0.80136(7) 0.23322(2) 0.01844(19) Uani 1 1 d D . .
O9 O 0.1823(2) 0.7126(2) 0.22612(7) 0.0328(7) Uani 1 1 d D . .
O10 O 0.2081(2) 0.8738(2) 0.24455(6) 0.0253(6) Uani 1 1 d D . .
O11 O 0.0733(2) 0.7836(2) 0.25620(6) 0.0267(7) Uani 1 1 d D . .
O12 O 0.0753(2) 0.8398(2) 0.20687(6) 0.0261(7) Uani 1 1 d D . .
Cl3 Cl 0.34796(10) 0.78923(10) 0.04646(3) 0.0246(3) Uani 0.778(2) 1 d PD A 1
O13 O 0.2545(4) 0.7685(4) 0.05656(11) 0.0358(6) Uani 0.778(2) 1 d PD A 1
O14 O 0.4006(3) 0.8596(3) 0.06662(9) 0.0358(6) Uani 0.778(2) 1 d PD A 1
O15 O 0.4033(3) 0.6984(3) 0.04850(11) 0.0358(6) Uani 0.778(2) 1 d PD A 1
O16 O 0.3372(4) 0.8278(5) 0.01635(14) 0.0358(6) Uani 0.778(2) 1 d PD A 1
Cl3' Cl 0.3138(4) 0.7420(4) 0.03498(10) 0.0246(3) Uani 0.222(2) 1 d PD A 2
O13' O 0.2466(13) 0.7935(12) 0.0519(4) 0.0358(6) Uani 0.222(2) 1 d PD A 2
O14' O 0.2542(10) 0.6842(10) 0.0108(3) 0.0358(6) Uani 0.222(2) 1 d PD A 2
O15' O 0.3772(10) 0.6772(11) 0.0512(4) 0.0358(6) Uani 0.222(2) 1 d PD A 2
O16' O 0.3536(15) 0.8253(15) 0.0192(5) 0.0358(6) Uani 0.222(2) 1 d PD A 2
Cl4 Cl 0.80021(17) 0.75798(14) 0.03477(5) 0.0260(4) Uani 0.786(3) 1 d PD B 1
O17 O 0.8403(4) 0.7977(4) 0.06320(11) 0.0561(8) Uani 0.786(3) 1 d PD B 1
O18 O 0.8605(4) 0.7803(4) 0.01214(11) 0.0561(8) Uani 0.786(3) 1 d PD B 1
O19 O 0.7052(4) 0.7997(4) 0.02732(11) 0.0561(8) Uani 0.786(3) 1 d PD B 1
O20 O 0.7983(4) 0.6537(4) 0.03933(11) 0.0561(8) Uani 0.786(3) 1 d PD B 1
Cl4' Cl 0.8063(7) 0.7888(6) 0.0327(2) 0.0260(4) Uani 0.214(3) 1 d PD B 2
O17' O 0.7879(13) 0.7165(12) 0.0068(3) 0.0561(8) Uani 0.214(3) 1 d PD B 2
O18' O 0.9039(10) 0.8210(13) 0.0307(4) 0.0561(8) Uani 0.214(3) 1 d PD B 2
O19' O 0.7335(12) 0.8587(13) 0.0314(4) 0.0561(8) Uani 0.214(3) 1 d PD B 2
O20' O 0.8166(13) 0.7185(13) 0.0590(3) 0.0561(8) Uani 0.214(3) 1 d PD B 2

loop_
_atom_site_aniso_label
_atom_site_aniso_U_11
_atom_site_aniso_U_22
_atom_site_aniso_U_33
_atom_site_aniso_U_23
_atom_site_aniso_U_13
_atom_site_aniso_U_12
Zn1 0.0162(2) 0.0139(2) 0.0104(2) 0.00068(17) 0.00093(16) 0.00133(17)
Zn2 0.0161(2) 0.0147(2) 0.0113(2) 0.00000(17) 0.00189(16) 0.00030(17)
Zn3 0.0172(2) 0.0140(2) 0.0104(2) -0.00088(17) 0.00234(16) -0.00081(17)
Zn4 0.0184(2) 0.0159(2) 0.0109(2) 0.00002(17) 0.00199(16) -0.00153(18)
N1 0.0180(15) 0.0181(16) 0.0151(16) -0.0005(13) 0.0024(12) 0.0022(13)
N2 0.0203(15) 0.0113(15) 0.0103(14) 0.0014(12) 0.0032(12) -0.0005(12)
N3 0.0222(16) 0.0137(15) 0.0138(15) -0.0004(13) -0.0011(13) -0.0039(13)
N4 0.0191(16) 0.0164(16) 0.0113(15) -0.0014(12) 0.0008(12) -0.0023(13)
N5 0.0161(15) 0.0126(15) 0.0138(15) 0.0005(12) 0.0017(12) -0.0006(12)
N6 0.0204(16) 0.0148(16) 0.0169(16) -0.0022(13) 0.0012(13) 0.0021(13)
N7 0.0180(16) 0.0146(15) 0.0189(16) -0.0031(13) 0.0035(13) -0.0033(13)
N8 0.0162(15) 0.0157(16) 0.0162(16) 0.0000(13) 0.0020(12) 0.0024(13)
N9 0.0158(15) 0.0258(18) 0.0107(15) -0.0022(13) 0.0018(12) 0.0075(14)
N10 0.0165(15) 0.0204(17) 0.0138(15) -0.0018(13) 0.0027(12) 0.0035(13)
N11 0.0167(15) 0.0147(15) 0.0119(15) -0.0011(12) 0.0019(12) 0.0018(13)
N12 0.0157(15) 0.0121(15) 0.0226(18) -0.0003(13) 0.0024(13) 0.0016(13)
N13 0.0150(15) 0.0157(16) 0.0183(16) -0.0021(13) 0.0045(12) 0.0000(13)
N14 0.0158(15) 0.0153(15) 0.0144(15) 0.0006(13) 0.0022(12) -0.0007(13)
N15 0.0181(15) 0.0120(15) 0.0129(15) -0.0029(12) 0.0000(12) -0.0051(13)
N16 0.0194(15) 0.0141(15) 0.0106(14) 0.0009(12) 0.0002(12) -0.0038(13)
N17 0.0154(15) 0.0165(16) 0.0156(16) 0.0005(13) 0.0032(12) -0.0005(13)
N18 0.0170(15) 0.0137(15) 0.0208(17) 0.0017(13) 0.0041(13) -0.0006(13)
N19 0.0192(16) 0.0204(17) 0.0151(16) 0.0025(13) 0.0036(13) -0.0033(14)
N20 0.0184(15) 0.0158(16) 0.0160(16) -0.0001(13) 0.0030(12) -0.0010(13)
N21 0.0159(15) 0.0191(16) 0.0124(15) -0.0003(13) 0.0010(12) 0.0026(13)
N22 0.0194(16) 0.0220(17) 0.0144(16) -0.0001(13) 0.0031(13) 0.0083(14)
N23 0.0170(15) 0.0198(16) 0.0135(15) -0.0003(13) 0.0038(12) 0.0005(13)
N24 0.0201(17) 0.0171(16) 0.0195(17) -0.0030(14) 0.0028(13) -0.0025(14)
O1 0.0180(13) 0.0172(13) 0.0107(12) -0.0018(10) 0.0003(10) -0.0010(11)
O2 0.0165(13) 0.0160(13) 0.0117(12) -0.0008(10) 0.0035(10) 0.0020(11)
O3 0.0203(13) 0.0155(13) 0.0085(12) -0.0002(10) 0.0019(10) -0.0020(11)
O4 0.0167(13) 0.0189(13) 0.0093(12) 0.0000(10) 0.0004(10) 0.0017(11)
C1 0.0214(19) 0.0173(19) 0.0141(18) -0.0019(15) 0.0043(15) -0.0004(16)
C2 0.027(2) 0.022(2) 0.023(2) -0.0017(17) 0.0037(17) -0.0031(18)
C3 0.027(2) 0.021(2) 0.035(3) -0.0014(19) 0.0059(19) -0.0050(18)
C4 0.025(2) 0.019(2) 0.032(2) 0.0057(18) 0.0048(18) -0.0031(18)
C5 0.0218(19) 0.0190(19) 0.019(2) 0.0028(16) 0.0042(16) 0.0048(17)
C6 0.024(2) 0.0142(18) 0.0162(19) -0.0043(15) 0.0023(15) -0.0039(16)
C7 0.048(3) 0.045(3) 0.015(2) 0.001(2) -0.005(2) -0.019(2)
C8 0.0166(18) 0.0142(18) 0.0138(18) 0.0000(14) 0.0032(14) 0.0030(15)
C9 0.0140(17) 0.0162(18) 0.0139(17) -0.0009(15) 0.0014(14) 0.0022(15)
C10 0.025(2) 0.021(2) 0.018(2) 0.0045(16) 0.0037(16) 0.0013(17)
C11 0.0154(18) 0.0156(18) 0.021(2) 0.0003(15) 0.0033(15) 0.0023(15)
C12 0.021(2) 0.021(2) 0.027(2) 0.0074(18) 0.0024(17) -0.0015(17)
C13 0.020(2) 0.017(2) 0.038(3) 0.0002(19) -0.0048(18) -0.0051(17)
C14 0.021(2) 0.023(2) 0.032(2) -0.0100(19) -0.0040(17) -0.0010(18)
C15 0.023(2) 0.022(2) 0.0162(19) -0.0035(16) -0.0027(16) 0.0050(17)
C16 0.0189(18) 0.0172(19) 0.0167(18) -0.0007(16) -0.0023(14) -0.0021(16)
C17 0.025(2) 0.024(2) 0.020(2) 0.0030(17) 0.0011(17) 0.0053(18)
C18 0.020(2) 0.023(2) 0.034(3) 0.0011(19) 0.0040(18) 0.0058(17)
C19 0.020(2) 0.021(2) 0.028(2) -0.0023(18) 0.0070(17) 0.0013(17)
C20 0.024(2) 0.021(2) 0.0144(18) -0.0012(16) 0.0037(15) -0.0018(17)
C21 0.0192(19) 0.021(2) 0.0112(17) -0.0010(15) -0.0009(14) -0.0005(16)
C22 0.034(2) 0.036(3) 0.018(2) 0.0010(19) -0.0011(18) 0.011(2)
C23 0.0182(18) 0.0158(18) 0.0146(18) 0.0005(15) 0.0044(14) -0.0025(15)
C24 0.0186(18) 0.0179(19) 0.0139(18) -0.0031(15) 0.0033(14) -0.0014(15)
C25 0.024(2) 0.034(2) 0.0136(19) -0.0020(17) 0.0046(16) 0.0045(18)
C26 0.0184(18) 0.0143(18) 0.0159(18) -0.0046(15) 0.0023(15) -0.0009(15)
C27 0.0207(19) 0.020(2) 0.023(2) -0.0016(17) 0.0040(16) 0.0022(17)
C28 0.019(2) 0.017(2) 0.037(3) 0.0054(18) 0.0060(18) 0.0059(17)
C29 0.023(2) 0.024(2) 0.029(2) 0.0067(19) -0.0026(18) 0.0018(18)
C30 0.026(2) 0.0155(19) 0.019(2) 0.0002(16) 0.0007(16) 0.0008(17)
C31 0.0188(18) 0.0125(17) 0.0142(18) -0.0015(14) 0.0020(14) 0.0033(15)
C32 0.022(2) 0.020(2) 0.019(2) 0.0024(16) 0.0079(16) -0.0011(16)
C33 0.022(2) 0.020(2) 0.028(2) -0.0065(17) 0.0099(17) -0.0059(17)
C34 0.024(2) 0.0177(19) 0.025(2) -0.0091(17) 0.0079(16) -0.0059(17)
C35 0.026(2) 0.018(2) 0.0155(19) -0.0001(16) 0.0041(16) -0.0049(17)
C36 0.0191(18) 0.0126(17) 0.0170(19) 0.0006(15) 0.0051(15) 0.0024(15)
C37 0.027(2) 0.021(2) 0.0143(19) 0.0031(16) 0.0001(16) -0.0032(17)
C38 0.0134(17) 0.0147(18) 0.0125(17) 0.0035(14) -0.0007(13) 0.0025(14)
C39 0.0149(17) 0.0168(18) 0.0173(18) -0.0014(15) 0.0005(14) -0.0017(15)
C40 0.042(3) 0.027(2) 0.015(2) 0.0028(17) -0.0050(18) -0.016(2)
C41 0.0143(18) 0.0172(19) 0.021(2) 0.0040(16) -0.0001(15) 0.0025(15)
C42 0.0179(18) 0.0168(19) 0.024(2) 0.0010(16) 0.0033(16) -0.0007(16)
C43 0.020(2) 0.0144(19) 0.040(3) 0.0035(18) 0.0095(18) -0.0049(16)
C44 0.025(2) 0.020(2) 0.028(2) 0.0118(18) 0.0055(18) 0.0009(17)
C45 0.0173(19) 0.026(2) 0.018(2) 0.0078(17) 0.0008(15) 0.0007(17)
C46 0.0170(18) 0.0154(18) 0.0146(18) 0.0010(15) 0.0052(14) 0.0012(15)
C47 0.026(2) 0.024(2) 0.020(2) 0.0003(17) 0.0103(17) -0.0002(18)
C48 0.023(2) 0.022(2) 0.025(2) -0.0003(17) 0.0038(17) 0.0038(17)
C49 0.020(2) 0.021(2) 0.027(2) -0.0013(17) 0.0011(17) 0.0012(17)
C50 0.026(2) 0.0180(19) 0.0160(19) 0.0008(16) 0.0005(16) -0.0031(17)
C51 0.0165(18) 0.0147(18) 0.020(2) 0.0022(15) 0.0032(15) 0.0003(15)
C52 0.033(2) 0.035(2) 0.0140(19) -0.0032(18) 0.0021(17) 0.007(2)
C53 0.0192(18) 0.0172(18) 0.0126(18) 0.0003(15) 0.0030(14) -0.0040(15)
C54 0.0192(18) 0.0160(18) 0.0121(17) 0.0025(15) -0.0026(14) 0.0013(15)
C55 0.027(2) 0.028(2) 0.017(2) 0.0023(17) -0.0027(16) 0.0045(19)
C56 0.0172(18) 0.0107(17) 0.0190(19) -0.0016(15) 0.0014(14) -0.0011(15)
C57 0.021(2) 0.021(2) 0.026(2) 0.0030(17) 0.0023(17) 0.0041(17)
C58 0.019(2) 0.022(2) 0.035(2) -0.0044(19) 0.0097(18) -0.0008(17)
C59 0.022(2) 0.020(2) 0.029(2) -0.0043(17) 0.0121(17) -0.0030(17)
C60 0.0225(19) 0.0164(19) 0.021(2) -0.0059(16) 0.0060(16) -0.0030(16)
Cl1 0.0258(6) 0.0459(7) 0.0397(7) 0.0078(6) 0.0004(5) 0.0007(5)
O5 0.0815(17) 0.0921(19) 0.0674(16) 0.0210(14) 0.0177(13) -0.0129(15)
O6 0.0815(17) 0.0921(19) 0.0674(16) 0.0210(14) 0.0177(13) -0.0129(15)
O7 0.0815(17) 0.0921(19) 0.0674(16) 0.0210(14) 0.0177(13) -0.0129(15)
O8 0.0815(17) 0.0921(19) 0.0674(16) 0.0210(14) 0.0177(13) -0.0129(15)
Cl2 0.0247(5) 0.0193(5) 0.0116(4) -0.0002(4) 0.0033(3) -0.0029(4)
O9 0.0451(19) 0.0219(16) 0.0326(18) -0.0064(14) 0.0099(15) 0.0076(14)
O10 0.0267(15) 0.0309(17) 0.0176(14) -0.0034(13) 0.0008(12) -0.0102(13)
O11 0.0288(16) 0.0344(17) 0.0186(15) 0.0076(13) 0.0090(12) 0.0001(14)
O12 0.0351(17) 0.0289(16) 0.0126(14) 0.0019(12) -0.0023(12) -0.0062(14)
Cl3 0.0309(7) 0.0269(7) 0.0167(6) -0.0037(5) 0.0054(5) 0.0003(6)
O13 0.0424(13) 0.0381(12) 0.0279(11) 0.0017(9) 0.0087(10) 0.0023(10)
O14 0.0424(13) 0.0381(12) 0.0279(11) 0.0017(9) 0.0087(10) 0.0023(10)
O15 0.0424(13) 0.0381(12) 0.0279(11) 0.0017(9) 0.0087(10) 0.0023(10)
O16 0.0424(13) 0.0381(12) 0.0279(11) 0.0017(9) 0.0087(10) 0.0023(10)
Cl3' 0.0309(7) 0.0269(7) 0.0167(6) -0.0037(5) 0.0054(5) 0.0003(6)
O13' 0.0424(13) 0.0381(12) 0.0279(11) 0.0017(9) 0.0087(10) 0.0023(10)
O14' 0.0424(13) 0.0381(12) 0.0279(11) 0.0017(9) 0.0087(10) 0.0023(10)
O15' 0.0424(13) 0.0381(12) 0.0279(11) 0.0017(9) 0.0087(10) 0.0023(10)
O16' 0.0424(13) 0.0381(12) 0.0279(11) 0.0017(9) 0.0087(10) 0.0023(10)
Cl4 0.0294(6) 0.0315(12) 0.0170(6) -0.0014(9) 0.0023(5) -0.0013(9)
O17 0.0563(16) 0.0645(19) 0.0477(16) -0.0046(13) 0.0083(12) 0.0029(14)
O18 0.0563(16) 0.0645(19) 0.0477(16) -0.0046(13) 0.0083(12) 0.0029(14)
O19 0.0563(16) 0.0645(19) 0.0477(16) -0.0046(13) 0.0083(12) 0.0029(14)
O20 0.0563(16) 0.0645(19) 0.0477(16) -0.0046(13) 0.0083(12) 0.0029(14)
Cl4' 0.0294(6) 0.0315(12) 0.0170(6) -0.0014(9) 0.0023(5) -0.0013(9)
O17' 0.0563(16) 0.0645(19) 0.0477(16) -0.0046(13) 0.0083(12) 0.0029(14)
O18' 0.0563(16) 0.0645(19) 0.0477(16) -0.0046(13) 0.0083(12) 0.0029(14)
O19' 0.0563(16) 0.0645(19) 0.0477(16) -0.0046(13) 0.0083(12) 0.0029(14)
O20' 0.0563(16) 0.0645(19) 0.0477(16) -0.0046(13) 0.0083(12) 0.0029(14)

loop_
_atom_type_symbol
_atom_type_description
_atom_type_scat_dispersion_real
_atom_type_scat_dispersion_imag
_atom_type_scat_source
C C 0.0033 0.0016 'International Tables Vol C Tables 4.2.6.8 and 6.1.1.4'
H H 0.0000 0.0000 'International Tables Vol C Tables 4.2.6.8 and 6.1.1.4'
N N 0.0061 0.0033 'International Tables Vol C Tables 4.2.6.8 and 6.1.1.4'
O O 0.0106 0.0060 'International Tables Vol C Tables 4.2.6.8 and 6.1.1.4'
Cl Cl 0.1484 0.1585 'International Tables Vol C Tables 4.2.6.8 and 6.1.1.4'
Zn Zn 0.2839 1.4301 'International Tables Vol C Tables 4.2.6.8 and 6.1.1.4'

loop_
_geom_angle_atom_site_label_1
_geom_angle_atom_site_label_2
_geom_angle_atom_site_label_3
_geom_angle
N2 Zn1 O4 112.38(11)
N2 Zn1 N23 172.44(12)
O4 Zn1 N23 74.94(11)
N2 Zn1 N1 74.38(12)
O4 Zn1 N1 93.37(11)
N23 Zn1 N1 107.75(12)
N2 Zn1 O1 74.62(10)
O4 Zn1 O1 91.29(10)
N23 Zn1 O1 103.99(11)
N1 Zn1 O1 148.05(11)
N2 Zn1 N24 97.74(12)
O4 Zn1 N24 149.63(11)
N23 Zn1 N24 74.84(12)
N1 Zn1 N24 98.56(12)
O1 Zn1 N24 93.08(11)
N5 Zn2 N8 173.74(12)
N5 Zn2 O2 106.23(11)
N8 Zn2 O2 74.70(11)
N5 Zn2 O1 75.06(11)
N8 Zn2 O1 111.19(11)
O2 Zn2 O1 90.83(10)
N5 Zn2 N7 105.20(12)
N8 Zn2 N7 74.66(12)
O2 Zn2 N7 148.11(11)
O1 Zn2 N7 92.04(11)
N5 Zn2 N6 76.00(12)
N8 Zn2 N6 97.77(12)
O2 Zn2 N6 95.73(11)
O1 Zn2 N6 151.01(11)
N7 Zn2 N6 96.96(12)
N11 Zn3 N14 178.27(12)
N11 Zn3 O3 107.90(11)
N14 Zn3 O3 73.71(11)
N11 Zn3 N13 104.59(12)
N14 Zn3 N13 73.89(12)
O3 Zn3 N13 146.96(11)
N11 Zn3 N12 75.90(12)
N14 Zn3 N12 103.43(12)
O3 Zn3 N12 95.13(11)
N13 Zn3 N12 98.44(12)
N11 Zn3 O2 73.96(11)
N14 Zn3 O2 106.75(11)
O3 Zn3 O2 92.36(9)
N13 Zn3 O2 90.85(11)
N12 Zn3 O2 149.80(11)
N17 Zn4 N20 174.52(13)
N17 Zn4 O3 74.57(11)
N20 Zn4 O3 110.43(11)
N17 Zn4 N19 106.01(12)
N20 Zn4 N19 76.57(12)
O3 Zn4 N19 90.73(11)
N17 Zn4 N18 76.06(12)
N20 Zn4 N18 98.88(12)
O3 Zn4 N18 150.61(11)
N19 Zn4 N18 98.40(12)
N17 Zn4 O4 103.34(11)
N20 Zn4 O4 74.61(11)
O3 Zn4 O4 92.47(10)
N19 Zn4 O4 150.26(11)
N18 Zn4 O4 93.15(11)
C5 N1 C1 118.7(3)
C5 N1 Zn1 126.0(3)
C1 N1 Zn1 115.3(2)
C6 N2 N3 122.8(3)
C6 N2 Zn1 121.5(3)
N3 N2 Zn1 115.6(2)
N2 N3 C8 115.5(3)
C8 N4 N5 108.1(3)
C9 N5 N4 120.4(3)
C9 N5 Zn2 120.6(3)
N4 N5 Zn2 118.9(2)
C15 N6 C11 119.1(3)
C15 N6 Zn2 127.7(3)
C11 N6 Zn2 113.1(2)
C20 N7 C16 118.9(3)
C20 N7 Zn2 125.5(3)
C16 N7 Zn2 115.6(3)
C21 N8 N9 122.8(3)
C21 N8 Zn2 121.0(3)
N9 N8 Zn2 115.7(2)
N8 N9 C23 114.2(3)
C23 N10 N11 108.6(3)
C24 N11 N10 119.7(3)
C24 N11 Zn3 120.2(3)
N10 N11 Zn3 120.0(2)
C30 N12 C26 118.7(3)
C30 N12 Zn3 127.9(3)
C26 N12 Zn3 113.4(2)
C35 N13 C31 117.9(3)
C35 N13 Zn3 125.2(3)
C31 N13 Zn3 117.0(2)
C36 N14 N15 122.2(3)
C36 N14 Zn3 121.2(3)
N15 N14 Zn3 116.6(2)
N14 N15 C38 113.9(3)
C38 N16 N17 107.6(3)
C39 N17 N16 120.4(3)
C39 N17 Zn4 119.6(3)
N16 N17 Zn4 119.7(2)
C45 N18 C41 118.4(3)
C45 N18 Zn4 128.0(3)
C41 N18 Zn4 113.5(2)
C50 N19 C46 119.1(3)
C50 N19 Zn4 127.6(3)
C46 N19 Zn4 113.3(2)
C51 N20 N21 120.3(3)
C51 N20 Zn4 120.9(3)
N21 N20 Zn4 118.6(2)
C53 N21 N20 109.8(3)
N23 N22 C53 112.1(3)
C54 N23 N22 122.7(3)
C54 N23 Zn1 120.8(3)
N22 N23 Zn1 116.4(2)
C60 N24 C56 118.9(3)
C60 N24 Zn1 126.4(3)
C56 N24 Zn1 114.7(3)
C8 O1 Zn2 110.0(2)
C8 O1 Zn1 115.6(2)
Zn2 O1 Zn1 134.18(12)
C23 O2 Zn2 114.8(2)
C23 O2 Zn3 109.9(2)
Zn2 O2 Zn3 134.64(12)
C38 O3 Zn3 117.6(2)
C38 O3 Zn4 110.4(2)
Zn3 O3 Zn4 131.97(12)
C53 O4 Zn1 115.3(2)
C53 O4 Zn4 110.8(2)
Zn1 O4 Zn4 133.37(12)
N1 C1 C2 121.4(4)
N1 C1 C6 115.5(3)
C2 C1 C6 123.1(3)
C1 C2 C3 119.3(4)
C4 C3 C2 119.0(4)
C3 C4 C5 118.7(4)
N1 C5 C4 122.9(4)
N2 C6 C1 113.2(3)
N2 C6 C7 123.8(4)
C1 C6 C7 123.1(3)
O1 C8 N4 128.0(3)
O1 C8 N3 117.9(3)
N4 C8 N3 114.1(3)
N5 C9 C11 114.2(3)
N5 C9 C10 125.1(3)
C11 C9 C10 120.6(3)
N6 C11 C12 121.3(4)
N6 C11 C9 115.8(3)
C12 C11 C9 122.9(4)
C11 C12 C13 118.8(4)
C14 C13 C12 119.3(4)
C13 C14 C15 118.7(4)
N6 C15 C14 122.7(4)
N7 C16 C17 121.3(4)
N7 C16 C21 115.0(3)
C17 C16 C21 123.6(3)
C16 C17 C18 119.4(4)
C19 C18 C17 119.4(4)
C18 C19 C20 118.3(4)
N7 C20 C19 122.7(4)
N8 C21 C22 124.2(4)
N8 C21 C16 113.2(3)
C22 C21 C16 122.5(3)
O2 C23 N10 127.5(3)
O2 C23 N9 119.2(3)
N10 C23 N9 113.3(3)
N11 C24 C26 114.5(3)
N11 C24 C25 124.7(3)
C26 C24 C25 120.9(3)
N12 C26 C27 122.5(4)
N12 C26 C24 115.7(3)
C27 C26 C24 121.8(3)
C26 C27 C28 118.1(4)
C29 C28 C27 120.3(4)
C28 C29 C30 118.1(4)
N12 C30 C29 122.3(4)
N13 C31 C32 122.2(3)
N13 C31 C36 114.7(3)
C32 C31 C36 123.1(3)
C31 C32 C33 118.7(4)
C34 C33 C32 119.9(4)
C33 C34 C35 117.9(4)
N13 C35 C34 123.3(4)
N14 C36 C31 113.2(3)
N14 C36 C37 123.3(3)
C31 C36 C37 123.5(3)
O3 C38 N16 127.3(3)
O3 C38 N15 117.7(3)
N16 C38 N15 114.9(3)
N17 C39 C40 124.7(4)
N17 C39 C41 114.4(3)
C40 C39 C41 120.9(3)
N18 C41 C42 121.9(4)
N18 C41 C39 115.1(3)
C42 C41 C39 122.9(3)
C43 C42 C41 118.6(4)
C42 C43 C44 120.4(4)
C45 C44 C43 117.3(4)
N18 C45 C44 123.3(4)
N19 C46 C47 120.4(3)
N19 C46 C51 116.1(3)
C47 C46 C51 123.5(3)
C48 C47 C46 119.7(4)
C49 C48 C47 119.7(4)
C48 C49 C50 117.9(4)
N19 C50 C49 123.1(4)
N20 C51 C52 123.4(3)
N20 C51 C46 112.9(3)
C52 C51 C46 123.7(3)
O4 C53 N21 125.2(3)
O4 C53 N22 121.2(3)
N21 C53 N22 113.6(3)
N23 C54 C56 113.3(3)
N23 C54 C55 126.0(4)
C56 C54 C55 120.7(3)
N24 C56 C57 121.6(4)
N24 C56 C54 115.9(3)
C57 C56 C54 122.5(3)
C56 C57 C58 119.0(4)
C59 C58 C57 119.2(4)
C60 C59 C58 118.5(4)
N24 C60 C59 122.7(4)
O8 Cl1 O5 112.0(3)
O8 Cl1 O6 111.1(3)
O5 Cl1 O6 112.9(3)
O8 Cl1 O7 109.4(3)
O5 Cl1 O7 105.3(3)
O6 Cl1 O7 105.6(3)
O9 Cl2 O12 110.53(18)
O9 Cl2 O11 110.48(19)
O12 Cl2 O11 108.88(18)
O9 Cl2 O10 109.65(19)
O12 Cl2 O10 108.94(17)
O11 Cl2 O10 108.32(17)
O16 Cl3 O14 108.7(3)
O16 Cl3 O15 110.8(4)
O14 Cl3 O15 108.5(3)
O16 Cl3 O13 112.8(3)
O14 Cl3 O13 108.9(3)
O15 Cl3 O13 107.1(3)
O15' Cl3' O13' 116.0(9)
O15' Cl3' O16' 119.6(10)
O13' Cl3' O16' 100.6(11)
O15' Cl3' O14' 106.6(9)
O13' Cl3' O14' 108.0(10)
O16' Cl3' O14' 105.1(10)
O17 Cl4 O19 106.5(3)
O17 Cl4 O18 111.3(3)
O19 Cl4 O18 110.9(3)
O17 Cl4 O20 105.2(3)
O19 Cl4 O20 113.2(3)
O18 Cl4 O20 109.6(3)
O19' Cl4' O18' 118.0(11)
O19' Cl4' O20' 117.4(12)
O18' Cl4' O20' 105.0(11)
O19' Cl4' O17' 112.1(11)
O18' Cl4' O17' 102.0(11)
O20' Cl4' O17' 99.9(10)

loop_
_geom_bond_atom_site_label_1
_geom_bond_atom_site_label_2
_geom_bond_distance
Zn1 N2 2.095(3)
Zn1 O4 2.095(3)
Zn1 N23 2.099(3)
Zn1 N1 2.147(3)
Zn1 O1 2.152(3)
Zn1 N24 2.152(3)
Zn2 N5 2.062(3)
Zn2 N8 2.097(3)
Zn2 O2 2.135(2)
Zn2 O1 2.138(2)
Zn2 N7 2.143(3)
Zn2 N6 2.167(3)
Zn3 N11 2.065(3)
Zn3 N14 2.116(3)
Zn3 O3 2.119(2)
Zn3 N13 2.138(3)
Zn3 N12 2.164(3)
Zn3 O2 2.188(2)
Zn4 N17 2.057(3)
Zn4 N20 2.059(3)
Zn4 O3 2.130(3)
Zn4 N19 2.135(3)
Zn4 N18 2.159(3)
Zn4 O4 2.162(2)
N1 C5 1.333(5)
N1 C1 1.357(5)
N2 C6 1.282(5)
N2 N3 1.366(4)
N3 C8 1.385(5)
N4 C8 1.323(5)
N4 N5 1.385(4)
N5 C9 1.281(5)
N6 C15 1.324(5)
N6 C11 1.357(5)
N7 C20 1.333(5)
N7 C16 1.356(5)
N8 C21 1.282(5)
N8 N9 1.358(4)
N9 C23 1.384(5)
N10 C23 1.324(5)
N10 N11 1.380(4)
N11 C24 1.285(5)
N12 C30 1.329(5)
N12 C26 1.349(5)
N13 C35 1.348(5)
N13 C31 1.350(5)
N14 C36 1.289(5)
N14 N15 1.360(4)
N15 C38 1.389(5)
N16 C38 1.328(5)
N16 N17 1.373(4)
N17 C39 1.285(5)
N18 C45 1.338(5)
N18 C41 1.341(5)
N19 C50 1.322(5)
N19 C46 1.363(5)
N20 C51 1.285(5)
N20 N21 1.373(4)
N21 C53 1.349(5)
N22 N23 1.364(4)
N22 C53 1.372(5)
N23 C54 1.279(5)
N24 C60 1.339(5)
N24 C56 1.348(5)
O1 C8 1.283(4)
O2 C23 1.279(4)
O3 C38 1.282(4)
O4 C53 1.272(4)
C1 C2 1.390(5)
C1 C6 1.475(5)
C2 C3 1.397(6)
C3 C4 1.374(6)
C4 C5 1.394(6)
C6 C7 1.495(5)
C9 C11 1.488(5)
C9 C10 1.491(5)
C11 C12 1.383(5)
C12 C13 1.394(6)
C13 C14 1.374(6)
C14 C15 1.384(6)
C16 C17 1.375(5)
C16 C21 1.490(5)
C17 C18 1.394(6)
C18 C19 1.370(6)
C19 C20 1.395(5)
C21 C22 1.485(5)
C24 C26 1.484(5)
C24 C25 1.493(5)
C26 C27 1.379(5)
C27 C28 1.389(5)
C28 C29 1.368(6)
C29 C30 1.403(6)
C31 C32 1.382(5)
C31 C36 1.485(5)
C32 C33 1.386(5)
C33 C34 1.379(6)
C34 C35 1.381(5)
C36 C37 1.493(5)
C39 C40 1.497(5)
C39 C41 1.500(5)
C41 C42 1.381(5)
C42 C43 1.372(6)
C43 C44 1.381(6)
C44 C45 1.378(6)
C46 C47 1.387(5)
C46 C51 1.499(5)
C47 C48 1.385(6)
C48 C49 1.368(6)
C49 C50 1.398(6)
C51 C52 1.483(5)
C54 C56 1.489(5)
C54 C55 1.499(5)
C56 C57 1.381(5)
C57 C58 1.392(6)
C58 C59 1.382(6)
C59 C60 1.377(5)
Cl1 O8 1.350(5)
Cl1 O5 1.417(5)
Cl1 O6 1.418(5)
Cl1 O7 1.445(5)
Cl2 O9 1.431(3)
Cl2 O12 1.435(3)
Cl2 O11 1.442(3)
Cl2 O10 1.449(3)
Cl3 O16 1.433(5)
Cl3 O14 1.439(4)
Cl3 O15 1.448(5)
Cl3 O13 1.449(5)
Cl3' O15' 1.372(11)
Cl3' O13' 1.455(12)
Cl3' O16' 1.482(13)
Cl3' O14' 1.486(10)
Cl4 O17 1.419(5)
Cl4 O19 1.420(5)
Cl4 O18 1.430(5)
Cl4 O20 1.435(5)
Cl4' O19' 1.377(12)
Cl4' O18' 1.427(12)
Cl4' O20' 1.508(12)
Cl4' O17' 1.514(12)

loop_
_platon_squeeze_void_nr
_platon_squeeze_void_average_x
_platon_squeeze_void_average_y
_platon_squeeze_void_average_z
_platon_squeeze_void_volume
_platon_squeeze_void_count_electrons
_platon_squeeze_void_content
1 0.000 0.000 0.000 159 71 ' '
2 0.750 0.010 0.250 474 197 ' '
3 0.828 -0.009 0.478 24 15 ' '
4 0.312 0.000 0.500 8 8 ' '
5 0.673 0.000 0.501 6 5 ' '
6 0.166 0.010 0.524 22 12 ' '
7 0.250 -0.088 0.750 474 198 ' '
8 0.500 0.500 0.500 159 69 ' '
9 0.672 0.491 0.022 23 14 ' '
10 0.328 0.509 0.978 24 15 ' '
11 0.173 0.500 0.001 6 4 ' '
12 0.827 0.500 -0.001 7 6 ' '
